data_7201987
loop_
_publ_author_name
'Cao, Rong'
'L\"u, Jian'
'Batten, Stuart R.'

_publ_section_title
;
 Copper 5-sulfoisophthalato quasi-planar squares in coordination
 polymers modulated by alkaline-earth metals: a way to molecular
 squares?
;
_journal_issue 6
_journal_name_full CrystEngComm
_journal_page_first 784
_journal_paper_doi 10.1039/b801887a
_journal_volume 10
_journal_year 2008
_chemical_formula_sum 'C16 H28 Ca Cu2 O25 S2'
_chemical_formula_weight 851.66
_chemical_name_systematic
;
?
;
_space_group_IT_number 14
_symmetry_cell_setting monoclinic
_symmetry_space_group_name_Hall '-P 2yn'
_symmetry_space_group_name_H-M 'P 1 21/n 1'
_atom_sites_solution_hydrogens geom
_atom_sites_solution_primary direct
_atom_sites_solution_secondary difmap
_audit_creation_method SHELXL-97
_cell_angle_alpha 90.00
_cell_angle_beta 107.6130(10)
_cell_angle_gamma 90.00
_cell_formula_units_Z 4
_cell_length_a 11.5976(2)
_cell_length_b 20.8919(2)
_cell_length_c 12.35380(10)
_cell_measurement_temperature 173(2)
_cell_volume 2852.96(6)
_computing_cell_refinement 'SADABS (University of Gottingen, 1996)'
_computing_data_collection 'SADABS (University of Gottingen, 1996)'
_computing_data_reduction 'SADABS (University of Gottingen, 1996)'
_computing_molecular_graphics 'SHELXL-97 (Sheldrick, 1997)'
_computing_publication_material 'SHELXL-97 (Sheldrick, 1997)'
_computing_structure_refinement 'SHELXL-97 (Sheldrick, 1997)'
_computing_structure_solution 'SHELXS-97 (Sheldrick, 1990)'
_diffrn_ambient_temperature 293(2)
_diffrn_measured_fraction_theta_full 0.995
_diffrn_measured_fraction_theta_max 0.995
_diffrn_measurement_device_type
;
Siemens SMART 1K CCD
;
_diffrn_measurement_method dtprofit.ref
_diffrn_radiation_monochromator graphite
_diffrn_radiation_source 'fine-focus sealed tube'
_diffrn_radiation_type MoK\a
_diffrn_radiation_wavelength 0.71073
_diffrn_reflns_av_R_equivalents 0.0348
_diffrn_reflns_av_sigmaI/netI 0.0337
_diffrn_reflns_limit_h_max 14
_diffrn_reflns_limit_h_min -13
_diffrn_reflns_limit_k_max 25
_diffrn_reflns_limit_k_min -25
_diffrn_reflns_limit_l_max 10
_diffrn_reflns_limit_l_min -15
_diffrn_reflns_number 15371
_diffrn_reflns_theta_full 25.69
_diffrn_reflns_theta_max 25.69
_diffrn_reflns_theta_min 1.95
_diffrn_standards_decay_% 0
_diffrn_standards_interval_count 0
_diffrn_standards_interval_time .
_diffrn_standards_number 0
_exptl_absorpt_coefficient_mu 1.925
_exptl_absorpt_correction_T_max 0.505
_exptl_absorpt_correction_T_min multi-scan
_exptl_absorpt_process_details 0.561
_exptl_crystal_colour blue
_exptl_crystal_density_diffrn 1.983
_exptl_crystal_density_method 'not measured'
_exptl_crystal_description block
_exptl_crystal_F_000 1736
_exptl_crystal_size_max 0.5
_exptl_crystal_size_mid 0.3
_exptl_crystal_size_min 0.3
_refine_diff_density_max 0.392
_refine_diff_density_min -0.440
_refine_diff_density_rms 0.083
_refine_ls_extinction_method none
_refine_ls_goodness_of_fit_ref 1.113
_refine_ls_hydrogen_treatment mixed
_refine_ls_matrix_type full
_refine_ls_number_parameters 503
_refine_ls_number_reflns 5391
_refine_ls_number_restraints 22
_refine_ls_restrained_S_all 1.111
_refine_ls_R_factor_all 0.0551
_refine_ls_R_factor_gt 0.0420
_refine_ls_shift/su_max 0.001
_refine_ls_shift/su_mean 0.000
_refine_ls_structure_factor_coef Fsqd
_refine_ls_weighting_details 'calc w=1/[\s^2^(Fo^2^)+(0.0322P)^2^+9.9845P] where P=(Fo^2^+2Fc^2^)/3'
_refine_ls_weighting_scheme calc
_refine_ls_wR_factor_gt 0.0947
_refine_ls_wR_factor_ref 0.1013
_reflns_number_gt 4688
_reflns_number_total 5391
_reflns_threshold_expression >2sigma(I)
_cod_data_source_file b801887a.txt
_cod_data_source_block 2a
_cod_original_sg_symbol_H-M P2(1)/n
_cod_database_code 7201987

loop_
_symmetry_equiv_pos_as_xyz
'x, y, z'
'-x+1/2, y+1/2, -z+1/2'
'-x, -y, -z'
'x-1/2, -y-1/2, z-1/2'

loop_
_atom_site_label
_atom_site_type_symbol
_atom_site_fract_x
_atom_site_fract_y
_atom_site_fract_z
_atom_site_U_iso_or_equiv
_atom_site_adp_type
_atom_site_occupancy
_atom_site_symmetry_multiplicity
_atom_site_calc_flag
_atom_site_refinement_flags
_atom_site_disorder_assembly
_atom_site_disorder_group
Cu1 Cu 0.66240(4) 0.01499(2) 0.13847(4) 0.02130(13) Uani 1 1 d . . .
Cu2 Cu 1.01547(4) -0.36446(2) 0.07371(4) 0.02100(13) Uani 1 1 d . . .
Ca1 Ca 0.53473(7) -0.32772(4) 0.55895(7) 0.02167(19) Uani 1 1 d . . .
S1 S 0.46516(8) -0.34404(4) 0.25415(8) 0.0172(2) Uani 1 1 d . . .
S2 S 1.54254(8) -0.38118(4) -0.15186(9) 0.0186(2) Uani 1 1 d . . .
C1 C 0.7045(3) -0.20276(18) 0.1458(3) 0.0182(8) Uani 1 1 d . . .
H1A H 0.7566 -0.1730 0.1258 0.022 Uiso 1 1 calc R . .
C2 C 0.6063(3) -0.18016(18) 0.1767(3) 0.0182(8) Uani 1 1 d . . .
C3 C 0.5299(3) -0.22369(18) 0.2062(3) 0.0179(8) Uani 1 1 d . . .
H3A H 0.4619 -0.2089 0.2268 0.021 Uiso 1 1 calc R . .
C4 C 0.5537(3) -0.28867(18) 0.2053(3) 0.0152(8) Uani 1 1 d . . .
C5 C 0.6517(3) -0.31166(18) 0.1727(3) 0.0172(8) Uani 1 1 d . . .
H5A H 0.6658 -0.3564 0.1707 0.021 Uiso 1 1 calc R . .
C6 C 0.7285(3) -0.26813(18) 0.1432(3) 0.0154(8) Uani 1 1 d . . .
C7 C 0.5813(4) -0.10939(18) 0.1733(4) 0.0214(9) Uani 1 1 d . . .
C8 C 0.8382(3) -0.28810(18) 0.1114(3) 0.0182(8) Uani 1 1 d . . .
C9 C 1.3080(3) -0.23096(18) -0.0579(3) 0.0170(8) Uani 1 1 d . . .
H9A H 1.2560 -0.1994 -0.0428 0.020 Uiso 1 1 calc R . .
C10 C 1.2822(3) -0.29520(18) -0.0485(3) 0.0156(8) Uani 1 1 d . . .
C11 C 1.3557(3) -0.34158(17) -0.0757(3) 0.0158(8) Uani 1 1 d . . .
H11A H 1.3379 -0.3858 -0.0717 0.019 Uiso 1 1 calc R . .
C12 C 1.4545(3) -0.32267(18) -0.1085(3) 0.0155(8) Uani 1 1 d . . .
C13 C 1.4834(3) -0.25805(18) -0.1128(3) 0.0175(8) Uani 1 1 d . . .
H13A H 1.5538 -0.2458 -0.1318 0.021 Uiso 1 1 calc R . .
C14 C 1.4087(3) -0.21183(18) -0.0890(3) 0.0151(8) Uani 1 1 d . . .
C15 C 1.1751(3) -0.31167(18) -0.0098(3) 0.0184(8) Uani 1 1 d . . .
C16 C 1.4317(4) -0.14138(18) -0.0997(3) 0.0188(8) Uani 1 1 d . . .
O1 O 0.3524(3) -0.31186(15) 0.2487(3) 0.0422(9) Uani 1 1 d . . .
O1W O 0.8656(3) 0.00975(16) 0.1707(3) 0.0358(8) Uani 1 1 d D . .
O2W O 0.6621(3) 0.03627(15) 0.2941(3) 0.0348(8) Uani 1 1 d D . .
O2 O 0.4495(3) -0.40091(14) 0.1840(3) 0.0304(7) Uani 1 1 d . . .
O3W O 0.6275(3) -0.00552(15) -0.0260(3) 0.0300(7) Uani 1 1 d D . .
O3 O 0.5352(3) -0.35840(16) 0.3711(3) 0.0348(8) Uani 1 1 d . . .
O4W O 1.1214(3) -0.34396(18) 0.2250(3) 0.0357(8) Uani 1 1 d D . .
O4 O 1.5088(3) -0.37577(15) -0.2753(3) 0.0304(7) Uani 1 1 d . . .
O5W O 0.9059(3) -0.3951(2) -0.0690(3) 0.0417(9) Uani 1 1 d D . .
O5 O 1.5102(3) -0.44336(14) -0.1171(3) 0.0316(7) Uani 1 1 d . . .
O9W O 1.0578(4) -0.48056(19) 0.1407(4) 0.0452(9) Uani 1 1 d D . .
O6 O 1.6681(3) -0.36301(15) -0.0979(3) 0.0332(8) Uani 1 1 d . . .
O7 O 0.6698(3) -0.07460(13) 0.1708(3) 0.0281(7) Uani 1 1 d . . .
O10W O 0.7655(3) -0.01048(17) 0.4963(3) 0.0409(8) Uani 1 1 d D . .
O8 O 0.4796(3) -0.08940(15) 0.1700(3) 0.0413(9) Uani 1 1 d . . .
O11W O 1.2993(4) -0.4787(2) 0.2874(4) 0.0474(9) Uani 1 1 d D . .
O9 O 0.8914(3) -0.24767(14) 0.0707(3) 0.0330(8) Uani 1 1 d . . .
O10 O 0.8740(2) -0.34654(12) 0.1285(2) 0.0215(6) Uani 1 1 d . . .
O11 O 1.1552(2) -0.36946(13) 0.0115(3) 0.0229(6) Uani 1 1 d . . .
O12 O 1.1078(3) -0.26750(14) 0.0026(3) 0.0296(7) Uani 1 1 d . . .
O13 O 1.3433(3) -0.10457(13) -0.1008(3) 0.0261(7) Uani 1 1 d . . .
O14 O 1.5312(3) -0.12239(13) -0.1067(2) 0.0241(6) Uani 1 1 d . . .
O8W O 0.3809(5) -0.4079(2) 0.5006(4) 0.0657(14) Uani 1 1 d D . .
O7W O 0.7008(4) -0.4057(2) 0.5808(4) 0.0517(10) Uani 1 1 d D . .
O6W O 0.7157(4) -0.30040(19) 0.7162(4) 0.0496(10) Uani 1 1 d D . .
H5WA H 0.832(2) -0.392(3) -0.074(5) 0.07(2) Uiso 1 1 d D . .
H9WA H 1.006(5) -0.485(3) 0.176(5) 0.07(2) Uiso 1 1 d D . .
H7WA H 0.638(3) -0.429(2) 0.562(5) 0.042(18) Uiso 1 1 d D . .
H4WA H 1.195(2) -0.341(3) 0.231(5) 0.07(2) Uiso 1 1 d D . .
H3WA H 0.592(5) 0.022(2) -0.075(4) 0.045(17) Uiso 1 1 d D . .
H6WA H 0.757(5) -0.2666(18) 0.722(5) 0.056(18) Uiso 1 1 d D . .
H2WA H 0.666(6) 0.0751(12) 0.313(5) 0.07(2) Uiso 1 1 d D . .
H2WB H 0.704(5) 0.016(3) 0.352(4) 0.07(2) Uiso 1 1 d D . .
H8WA H 0.358(8) -0.431(4) 0.547(6) 0.11(3) Uiso 1 1 d D . .
H1WA H 0.903(5) 0.0444(18) 0.178(6) 0.07(2) Uiso 1 1 d D . .
H3WB H 0.602(5) -0.0426(15) -0.046(5) 0.061(19) Uiso 1 1 d D . .
H1WB H 0.893(6) -0.010(3) 0.232(3) 0.08(2) Uiso 1 1 d D . .
H4WB H 1.101(6) -0.355(3) 0.283(3) 0.06(2) Uiso 1 1 d D . .
H8WB H 0.346(6) -0.427(3) 0.439(3) 0.08(2) Uiso 1 1 d D . .
H6WB H 0.717(8) -0.316(4) 0.781(4) 0.12(3) Uiso 1 1 d D . .
H9WB H 1.128(4) -0.477(4) 0.188(6) 0.12(3) Uiso 1 1 d D . .
H5WB H 0.916(9) -0.432(2) -0.092(8) 0.14(4) Uiso 1 1 d D . .
H7WB H 0.737(12) -0.415(7) 0.532(9) 0.25(7) Uiso 1 1 d D . .
H10W H 0.839(2) 0.000(3) 0.524(5) 0.06(2) Uiso 1 1 d D . .
H12W H 1.342(5) -0.471(3) 0.245(5) 0.08(2) Uiso 1 1 d D . .
H11W H 0.756(6) -0.0478(15) 0.519(5) 0.07(2) Uiso 1 1 d D . .
H13W H 1.333(7) -0.512(2) 0.319(6) 0.09(3) Uiso 1 1 d D . .

loop_
_atom_site_aniso_label
_atom_site_aniso_U_11
_atom_site_aniso_U_22
_atom_site_aniso_U_33
_atom_site_aniso_U_23
_atom_site_aniso_U_13
_atom_site_aniso_U_12
Cu1 0.0220(3) 0.0095(2) 0.0360(3) -0.0006(2) 0.0141(2) -0.00021(19)
Cu2 0.0154(2) 0.0197(3) 0.0316(3) -0.0037(2) 0.0126(2) -0.00126(19)
Ca1 0.0240(4) 0.0143(4) 0.0328(5) 0.0010(3) 0.0178(4) 0.0005(3)
S1 0.0151(4) 0.0140(5) 0.0248(5) 0.0022(4) 0.0092(4) -0.0006(4)
S2 0.0166(5) 0.0151(5) 0.0265(5) -0.0013(4) 0.0101(4) 0.0023(4)
C1 0.0192(19) 0.0142(18) 0.022(2) 0.0036(15) 0.0067(16) -0.0016(15)
C2 0.0178(18) 0.0141(19) 0.023(2) -0.0005(15) 0.0061(16) -0.0003(15)
C3 0.0159(18) 0.0163(19) 0.022(2) 0.0024(16) 0.0066(16) 0.0022(15)
C4 0.0126(17) 0.0148(18) 0.0168(19) 0.0023(15) 0.0022(15) -0.0035(14)
C5 0.0159(18) 0.0141(18) 0.020(2) -0.0008(15) 0.0031(15) -0.0003(15)
C6 0.0132(17) 0.0171(19) 0.0165(19) -0.0011(15) 0.0055(15) -0.0007(15)
C7 0.022(2) 0.0116(19) 0.030(2) 0.0035(16) 0.0071(17) 0.0036(16)
C8 0.0173(19) 0.0169(19) 0.023(2) -0.0018(16) 0.0103(16) -0.0039(15)
C9 0.0201(19) 0.0147(19) 0.018(2) 0.0000(15) 0.0086(16) 0.0040(15)
C10 0.0138(17) 0.0186(19) 0.0151(18) -0.0004(15) 0.0055(15) -0.0015(15)
C11 0.0169(18) 0.0103(17) 0.021(2) 0.0007(15) 0.0068(15) 0.0009(14)
C12 0.0126(17) 0.0142(18) 0.0188(19) 0.0002(15) 0.0034(15) 0.0039(14)
C13 0.0143(18) 0.0167(19) 0.022(2) 0.0000(16) 0.0070(15) -0.0017(15)
C14 0.0155(18) 0.0137(18) 0.0150(19) 0.0007(15) 0.0031(15) 0.0004(14)
C15 0.0157(18) 0.019(2) 0.021(2) -0.0027(16) 0.0064(16) 0.0023(15)
C16 0.024(2) 0.0127(19) 0.022(2) -0.0011(15) 0.0097(16) -0.0007(16)
O1 0.0222(16) 0.0247(17) 0.089(3) 0.0114(17) 0.0306(18) 0.0036(13)
O1W 0.0258(17) 0.0209(17) 0.058(2) -0.0005(17) 0.0089(16) -0.0014(14)
O2W 0.053(2) 0.0166(16) 0.038(2) 0.0012(15) 0.0183(17) 0.0068(15)
O2 0.0423(18) 0.0190(15) 0.0355(18) -0.0064(13) 0.0201(15) -0.0117(13)
O3W 0.0358(18) 0.0162(16) 0.0376(19) -0.0011(14) 0.0104(15) 0.0001(14)
O3 0.0382(18) 0.0403(19) 0.0269(17) 0.0062(14) 0.0115(14) -0.0106(15)
O4W 0.0209(16) 0.059(2) 0.0305(18) -0.0011(16) 0.0131(14) -0.0097(15)
O4 0.0358(17) 0.0308(17) 0.0302(17) -0.0047(14) 0.0186(14) -0.0026(14)
O5W 0.0176(17) 0.058(2) 0.047(2) -0.0218(19) 0.0075(15) -0.0004(16)
O5 0.0382(18) 0.0153(14) 0.048(2) 0.0054(13) 0.0223(15) 0.0062(13)
O9W 0.037(2) 0.050(2) 0.055(2) -0.0103(19) 0.022(2) -0.0051(18)
O6 0.0161(14) 0.0306(17) 0.050(2) -0.0095(15) 0.0063(14) 0.0048(13)
O7 0.0266(16) 0.0111(14) 0.049(2) 0.0005(13) 0.0147(14) -0.0021(12)
O10W 0.041(2) 0.0260(18) 0.050(2) 0.0044(17) 0.0049(18) -0.0047(16)
O8 0.0284(17) 0.0183(16) 0.081(3) 0.0074(16) 0.0216(18) 0.0088(13)
O11W 0.049(2) 0.048(2) 0.047(2) 0.0072(19) 0.0159(19) -0.0041(19)
O9 0.0288(16) 0.0224(16) 0.060(2) 0.0064(15) 0.0313(16) -0.0006(13)
O10 0.0163(13) 0.0161(14) 0.0352(17) 0.0019(12) 0.0127(12) 0.0013(11)
O11 0.0202(14) 0.0149(14) 0.0405(18) 0.0005(12) 0.0196(13) -0.0023(11)
O12 0.0287(16) 0.0206(15) 0.050(2) 0.0004(14) 0.0269(15) 0.0045(13)
O13 0.0283(16) 0.0116(14) 0.0429(19) 0.0020(12) 0.0176(14) 0.0029(12)
O14 0.0238(15) 0.0175(14) 0.0337(17) -0.0050(12) 0.0130(13) -0.0062(12)
O8W 0.096(4) 0.067(3) 0.045(3) -0.021(2) 0.039(3) -0.057(3)
O7W 0.058(3) 0.052(3) 0.048(2) 0.007(2) 0.020(2) 0.024(2)
O6W 0.043(2) 0.039(2) 0.061(3) 0.010(2) 0.0084(19) -0.0178(18)

loop_
_atom_type_symbol
_atom_type_description
_atom_type_scat_dispersion_real
_atom_type_scat_dispersion_imag
_atom_type_scat_source
C C 0.0033 0.0016 'International Tables Vol C Tables 4.2.6.8 and 6.1.1.4'
H H 0.0000 0.0000 'International Tables Vol C Tables 4.2.6.8 and 6.1.1.4'
O O 0.0106 0.0060 'International Tables Vol C Tables 4.2.6.8 and 6.1.1.4'
S S 0.1246 0.1234 'International Tables Vol C Tables 4.2.6.8 and 6.1.1.4'
Ca Ca 0.2262 0.3064 'International Tables Vol C Tables 4.2.6.8 and 6.1.1.4'
Cu Cu 0.3201 1.2651 'International Tables Vol C Tables 4.2.6.8 and 6.1.1.4'

loop_
_geom_angle_atom_site_label_1
_geom_angle_atom_site_label_2
_geom_angle_atom_site_label_3
_geom_angle
_geom_angle_site_symmetry_1
_geom_angle_site_symmetry_3
_geom_angle_publ_flag
O7 Cu1 O13 177.80(13) . 3_755 ?
O7 Cu1 O2W 91.75(14) . . ?
O13 Cu1 O2W 90.37(13) 3_755 . ?
O7 Cu1 O3W 89.13(13) . . ?
O13 Cu1 O3W 88.91(13) 3_755 . ?
O2W Cu1 O3W 168.75(15) . . ?
O7 Cu1 O1W 86.41(12) . . ?
O13 Cu1 O1W 92.70(12) 3_755 . ?
O2W Cu1 O1W 98.49(15) . . ?
O3W Cu1 O1W 92.76(14) . . ?
O5W Cu2 O4W 172.72(17) . . ?
O5W Cu2 O10 89.45(13) . . ?
O4W Cu2 O10 88.74(13) . . ?
O5W Cu2 O11 91.00(13) . . ?
O4W Cu2 O11 91.79(13) . . ?
O10 Cu2 O11 171.83(11) . . ?
O9 Ca1 O12 76.93(10) 4_556 4_556 ?
O9 Ca1 O4 87.30(11) 4_556 1_456 ?
O12 Ca1 O4 139.73(11) 4_556 1_456 ?
O9 Ca1 O8W 90.62(16) 4_556 . ?
O12 Ca1 O8W 143.76(15) 4_556 . ?
O4 Ca1 O8W 71.75(13) 1_456 . ?
O9 Ca1 O3 116.76(12) 4_556 . ?
O12 Ca1 O3 80.44(11) 4_556 . ?
O4 Ca1 O3 138.97(11) 1_456 . ?
O8W Ca1 O3 75.10(13) . . ?
O9 Ca1 O6W 104.42(14) 4_556 . ?
O12 Ca1 O6W 74.87(12) 4_556 . ?
O4 Ca1 O6W 73.62(12) 1_456 . ?
O8W Ca1 O6W 141.35(16) . . ?
O3 Ca1 O6W 124.95(13) . . ?
O9 Ca1 O7W 170.53(14) 4_556 . ?
O12 Ca1 O7W 104.53(14) 4_556 . ?
O4 Ca1 O7W 85.74(13) 1_456 . ?
O8W Ca1 O7W 93.28(18) . . ?
O3 Ca1 O7W 72.62(13) . . ?
O6W Ca1 O7W 67.41(15) . . ?
O9 Ca1 H7WA 161.5(8) 4_556 . ?
O12 Ca1 H7WA 121.4(9) 4_556 . ?
O4 Ca1 H7WA 79.1(13) 1_456 . ?
O8W Ca1 H7WA 73.4(5) . . ?
O3 Ca1 H7WA 68.7(14) . . ?
O6W Ca1 H7WA 83.8(9) . . ?
O7W Ca1 H7WA 19.9(5) . . ?
O1 S1 O2 113.8(2) . . ?
O1 S1 O3 111.4(2) . . ?
O2 S1 O3 110.8(2) . . ?
O1 S1 C4 106.76(18) . . ?
O2 S1 C4 108.22(18) . . ?
O3 S1 C4 105.40(17) . . ?
O5 S2 O6 114.21(19) . . ?
O5 S2 O4 111.48(19) . . ?
O6 S2 O4 111.92(19) . . ?
O5 S2 C12 107.63(18) . . ?
O6 S2 C12 105.61(18) . . ?
O4 S2 C12 105.33(18) . . ?
C2 C1 C6 121.6(3) . . ?
C2 C1 H1A 119.2 . . ?
C6 C1 H1A 119.2 . . ?
C1 C2 C3 119.3(3) . . ?
C1 C2 C7 119.6(3) . . ?
C3 C2 C7 121.1(3) . . ?
C4 C3 C2 119.5(3) . . ?
C4 C3 H3A 120.2 . . ?
C2 C3 H3A 120.2 . . ?
C3 C4 C5 121.3(3) . . ?
C3 C4 S1 120.0(3) . . ?
C5 C4 S1 118.6(3) . . ?
C6 C5 C4 119.3(3) . . ?
C6 C5 H5A 120.4 . . ?
C4 C5 H5A 120.4 . . ?
C5 C6 C1 119.0(3) . . ?
C5 C6 C8 123.1(3) . . ?
C1 C6 C8 117.9(3) . . ?
O8 C7 O7 125.2(4) . . ?
O8 C7 C2 120.3(4) . . ?
O7 C7 C2 114.4(3) . . ?
O9 C8 O10 122.6(3) . . ?
O9 C8 C6 118.9(3) . . ?
O10 C8 C6 118.6(3) . . ?
C10 C9 C14 121.3(3) . . ?
C10 C9 H9A 119.3 . . ?
C14 C9 H9A 119.3 . . ?
C9 C10 C11 119.2(3) . . ?
C9 C10 C15 118.0(3) . . ?
C11 C10 C15 122.8(3) . . ?
C12 C11 C10 119.5(3) . . ?
C12 C11 H11A 120.3 . . ?
C10 C11 H11A 120.3 . . ?
C11 C12 C13 121.1(3) . . ?
C11 C12 S2 119.6(3) . . ?
C13 C12 S2 119.2(3) . . ?
C14 C13 C12 119.5(3) . . ?
C14 C13 H13A 120.2 . . ?
C12 C13 H13A 120.2 . . ?
C13 C14 C9 119.2(3) . . ?
C13 C14 C16 121.5(3) . . ?
C9 C14 C16 119.3(3) . . ?
O12 C15 O11 121.1(3) . . ?
O12 C15 C10 118.6(3) . . ?
O11 C15 C10 120.3(3) . . ?
O14 C16 O13 124.3(4) . . ?
O14 C16 C14 120.5(3) . . ?
O13 C16 C14 115.2(3) . . ?
Cu1 O1W H1WA 117(5) . . ?
Cu1 O1W H1WB 106(5) . . ?
H1WA O1W H1WB 107(6) . . ?
Cu1 O2W H2WA 118(4) . . ?
Cu1 O2W H2WB 123(4) . . ?
H2WA O2W H2WB 106(6) . . ?
Cu1 O3W H3WA 119(4) . . ?
Cu1 O3W H3WB 116(4) . . ?
H3WA O3W H3WB 111(6) . . ?
S1 O3 Ca1 137.4(2) . . ?
Cu2 O4W H4WA 115(4) . . ?
Cu2 O4W H4WB 119(4) . . ?
H4WA O4W H4WB 119(6) . . ?
S2 O4 Ca1 150.19(19) . 1_654 ?
Cu2 O5W H5WA 114(4) . . ?
Cu2 O5W H5WB 119(7) . . ?
H5WA O5W H5WB 107(8) . . ?
H9WA O9W H9WB 110(7) . . ?
C7 O7 Cu1 125.6(3) . . ?
H10W O10W H11W 108(6) . . ?
H12W O11W H13W 99(7) . . ?
C8 O9 Ca1 160.0(3) . 4_655 ?
C8 O10 Cu2 112.4(2) . . ?
C15 O11 Cu2 104.5(2) . . ?
C15 O12 Ca1 163.4(3) . 4_655 ?
C16 O13 Cu1 123.8(3) . 3_755 ?
Ca1 O8W H8WA 123(6) . . ?
Ca1 O8W H8WB 135(5) . . ?
H8WA O8W H8WB 100(7) . . ?
Ca1 O7W H7WA 77(4) . . ?
Ca1 O7W H7WB 127(10) . . ?
H7WA O7W H7WB 103(10) . . ?
Ca1 O6W H6WA 126(4) . . ?
Ca1 O6W H6WB 115(6) . . ?
H6WA O6W H6WB 112(7) . . ?

loop_
_geom_bond_atom_site_label_1
_geom_bond_atom_site_label_2
_geom_bond_distance
_geom_bond_site_symmetry_2
_geom_bond_publ_flag
Cu1 O7 1.910(3) . ?
Cu1 O13 1.925(3) 3_755 ?
Cu1 O2W 1.974(3) . ?
Cu1 O3W 1.995(3) . ?
Cu1 O1W 2.270(3) . ?
Cu2 O5W 1.943(3) . ?
Cu2 O4W 1.949(3) . ?
Cu2 O10 1.991(3) . ?
Cu2 O11 1.995(3) . ?
Ca1 O9 2.327(3) 4_556 ?
Ca1 O12 2.349(3) 4_556 ?
Ca1 O4 2.380(3) 1_456 ?
Ca1 O8W 2.394(4) . ?
Ca1 O3 2.410(3) . ?
Ca1 O6W 2.457(4) . ?
Ca1 O7W 2.474(4) . ?
Ca1 H7WA 2.43(6) . ?
S1 O1 1.454(3) . ?
S1 O2 1.449(3) . ?
S1 O3 1.458(3) . ?
S1 C4 1.770(4) . ?
S2 O5 1.452(3) . ?
S2 O6 1.456(3) . ?
S2 O4 1.459(3) . ?
S2 C12 1.776(4) . ?
C1 C2 1.389(5) . ?
C1 C6 1.396(5) . ?
C1 H1A 0.9500 . ?
C2 C3 1.393(5) . ?
C2 C7 1.505(5) . ?
C3 C4 1.386(5) . ?
C3 H3A 0.9500 . ?
C4 C5 1.400(5) . ?
C5 C6 1.396(5) . ?
C5 H5A 0.9500 . ?
C6 C8 1.500(5) . ?
C7 O8 1.241(5) . ?
C7 O7 1.266(5) . ?
C8 O9 1.239(5) . ?
C8 O10 1.286(5) . ?
C9 C10 1.388(5) . ?
C9 C14 1.394(5) . ?
C9 H9A 0.9500 . ?
C10 C11 1.396(5) . ?
C10 C15 1.499(5) . ?
C11 C12 1.384(5) . ?
C11 H11A 0.9500 . ?
C12 C13 1.396(5) . ?
C13 C14 1.387(5) . ?
C13 H13A 0.9500 . ?
C14 C16 1.509(5) . ?
C15 O12 1.248(5) . ?
C15 O11 1.272(5) . ?
C16 O14 1.247(5) . ?
C16 O13 1.278(5) . ?
O1W H1WA 0.83(2) . ?
O1W H1WB 0.84(2) . ?
O2W H2WA 0.84(2) . ?
O2W H2WB 0.85(2) . ?
O3W H3WA 0.84(2) . ?
O3W H3WB 0.84(2) . ?
O4W H4WA 0.83(2) . ?
O4W H4WB 0.85(2) . ?
O4 Ca1 2.380(3) 1_654 ?
O5W H5WA 0.84(2) . ?
O5W H5WB 0.85(2) . ?
O9W H9WA 0.85(2) . ?
O9W H9WB 0.85(2) . ?
O10W H10W 0.84(2) . ?
O10W H11W 0.85(2) . ?
O11W H12W 0.84(2) . ?
O11W H13W 0.84(2) . ?
O9 Ca1 2.327(3) 4_655 ?
O12 Ca1 2.349(3) 4_655 ?
O13 Cu1 1.925(3) 3_755 ?
O8W H8WA 0.85(2) . ?
O8W H8WB 0.85(2) . ?
O7W H7WA 0.85(2) . ?
O7W H7WB 0.85(2) . ?
O6W H6WA 0.84(2) . ?
O6W H6WB 0.86(2) . ?
